data_7049946
loop_
_publ_author_name
'Kaczmarek, Anna M.'
'Van Deun, Rik'
'Van Hecke, Kristof'

_publ_section_title
;
 Holmium, thulium and lutetium-octamolybdate
 [Mo<sub>8</sub>O<sub>28</sub>]<sup>8-</sup> 1D chains: luminescence
 investigation of europium doped lutetium-octamolybdate.
;
_journal_issue 23
_journal_name_full 'Dalton transactions (Cambridge, England : 2003)'
_journal_page_first 8186
_journal_page_last 8192
_journal_paper_doi 10.1039/c9dt00695h
_journal_volume 48
_journal_year 2019
_chemical_formula_moiety 'Mo8 O33 Tm, 5(H4N), 7(H2O)'
_chemical_formula_sum 'H34 Mo8 N5 O40 Tm'
_chemical_formula_weight 1680.77
_space_group_crystal_system triclinic
_space_group_IT_number 2
_space_group_name_Hall '-P 1'
_space_group_name_H-M_alt 'P -1'
_symmetry_space_group_name_Hall '-P 1'
_symmetry_space_group_name_H-M 'P -1'
_atom_sites_solution_primary dual
_audit_creation_date 2019-04-17
_audit_creation_method
;
Olex2 1.2
(compiled May 18 2018 14:05:52 for OlexSys, GUI svn.r5506)
;
_audit_update_record
;
2019-04-17 deposited with the CCDC.    2019-05-03 downloaded from the CCDC.
;
_cell_angle_alpha 76.014(2)
_cell_angle_beta 85.8180(10)
_cell_angle_gamma 84.545(2)
_cell_formula_units_Z 2
_cell_length_a 10.5985(2)
_cell_length_b 12.9686(3)
_cell_length_c 14.4308(3)
_cell_measurement_reflns_used 25064
_cell_measurement_temperature 100.0(1)
_cell_measurement_theta_max 29.3760
_cell_measurement_theta_min 2.9100
_cell_volume 1913.40(7)
_computing_cell_refinement 'CrysAlisPro 1.171.39.46 (Rigaku OD, 2018)'
_computing_data_collection 'CrysAlisPro 1.171.39.46 (Rigaku OD, 2018)'
_computing_data_reduction 'CrysAlisPro 1.171.39.46 (Rigaku OD, 2018)'
_computing_molecular_graphics 'Olex2 (Dolomanov et al., 2009)'
_computing_publication_material 'Olex2 (Dolomanov et al., 2009)'
_computing_structure_refinement 'ShelXL (Sheldrick, 2015)'
_computing_structure_solution 'ShelXT (Sheldrick, 2015)'
_diffrn_ambient_temperature 100.0(1)
_diffrn_detector 'CCD plate'
_diffrn_detector_area_resol_mean 10.4839
_diffrn_detector_type Atlas
_diffrn_measured_fraction_theta_full 0.998
_diffrn_measured_fraction_theta_max 0.914
_diffrn_measurement_details
;
List of Runs (angles in degrees, time in seconds):

  # Type    Start    End  Width  t~exp~   \w     \q     \k     \f   Frames
#--------------------------------------------------------------------------
  1  \w     26.00  90.00   1.00    2.00    --   10.17-166.00-176.00   64
  2  \w     -6.00  61.00   1.00    2.00    --   10.17-116.00 -29.00   67
  3  \w    -62.00 -16.00   1.00    2.00    --  -11.03 116.00  58.00   46
  4  \w     -6.00  40.00   1.00    2.00    --  -11.03-116.00 -29.00   46
  5  \w    -66.00  43.00   1.00    2.00    --   10.17 -77.00-120.00  109
  6  \w    -18.00  83.00   1.00    2.00    --   10.17  57.00-180.00  101
  7  \w     35.00  99.00   1.00    2.00    --   10.17 178.00 150.00   64
  8  \w    -36.00  63.00   1.00    2.00    --  -11.03  38.00   0.00   99
  9  \w    -18.00  83.00   1.00    2.00    --   10.17  57.00  60.00  101
 10  \w    -18.00  83.00   1.00    2.00    --   10.17  57.00-120.00  101
 11  \w    -84.00 -37.00   1.00    2.00    --  -11.03 151.00  80.38   47
 12  \w    -84.00 -37.00   1.00    2.00    --  -11.03 151.00 -52.37   47
 13  \w    -66.00 -22.00   1.00    2.00    --  -11.03 123.00 174.16   44
 14  \w    -68.00 -24.00   1.00    2.00    --  -11.03 126.00-105.54   44
 15  \w    -85.00  13.00   1.00    2.00    --  -11.03 -38.00-120.00   98
 16  \w    -20.00  51.00   1.00    2.00    --   10.17 -99.00-180.00   71
 17  \w    -70.00 -39.00   1.00    2.00    --  -11.03 129.00   2.96   31
;
_diffrn_measurement_device 'four-circle diffractometer'
_diffrn_measurement_device_type 'SuperNova, Dual, Cu at home/near, Atlas'
_diffrn_measurement_method '\w scans'
_diffrn_orient_matrix_type 'CrysAlisPro convention (1999,Acta A55,543-557)'
_diffrn_orient_matrix_UB_11 -0.0061992000
_diffrn_orient_matrix_UB_12 -0.0281883000
_diffrn_orient_matrix_UB_13 0.0485637000
_diffrn_orient_matrix_UB_21 -0.0302860000
_diffrn_orient_matrix_UB_22 0.0464934000
_diffrn_orient_matrix_UB_23 0.0121125000
_diffrn_orient_matrix_UB_31 -0.0598013000
_diffrn_orient_matrix_UB_32 -0.0155309000
_diffrn_orient_matrix_UB_33 -0.0082160000
_diffrn_radiation_monochromator mirror
_diffrn_radiation_probe x-ray
_diffrn_radiation_type MoK\a
_diffrn_radiation_wavelength 0.71073
_diffrn_reflns_av_R_equivalents 0.0730
_diffrn_reflns_av_unetI/netI 0.0546
_diffrn_reflns_Laue_measured_fraction_full 0.998
_diffrn_reflns_Laue_measured_fraction_max 0.914
_diffrn_reflns_limit_h_max 14
_diffrn_reflns_limit_h_min -14
_diffrn_reflns_limit_k_max 16
_diffrn_reflns_limit_k_min -17
_diffrn_reflns_limit_l_max 19
_diffrn_reflns_limit_l_min -19
_diffrn_reflns_number 63922
_diffrn_reflns_point_group_measured_fraction_full 0.998
_diffrn_reflns_point_group_measured_fraction_max 0.914
_diffrn_reflns_theta_full 25.242
_diffrn_reflns_theta_max 29.710
_diffrn_reflns_theta_min 2.566
_diffrn_source 'micro-focus sealed X-ray tube'
_diffrn_source_type 'SuperNova (Mo) X-ray Source'
_exptl_absorpt_coefficient_mu 4.946
_exptl_absorpt_correction_T_max 1.000
_exptl_absorpt_correction_T_min 0.260
_exptl_absorpt_correction_type gaussian
_exptl_absorpt_process_details
;
CrysAlisPro 1.171.39.46 (Rigaku Oxford Diffraction, 2018)
Numerical absorption correction based on gaussian integration over
            a multifaceted crystal model
Empirical absorption correction using spherical harmonics,
 implemented in SCALE3 ABSPACK scaling algorithm.
;
_exptl_crystal_colour 'clear colourless'
_exptl_crystal_colour_lustre clear
_exptl_crystal_colour_primary colourless
_exptl_crystal_density_diffrn 2.917
_exptl_crystal_description plate
_exptl_crystal_F_000 1588
_exptl_crystal_size_max 0.294
_exptl_crystal_size_mid 0.173
_exptl_crystal_size_min 0.088
_refine_diff_density_max 3.599
_refine_diff_density_min -1.699
_refine_diff_density_rms 0.260
_refine_ls_extinction_method none
_refine_ls_goodness_of_fit_ref 1.037
_refine_ls_hydrogen_treatment undef
_refine_ls_matrix_type full
_refine_ls_number_parameters 491
_refine_ls_number_reflns 9916
_refine_ls_number_restraints 330
_refine_ls_restrained_S_all 1.034
_refine_ls_R_factor_all 0.0612
_refine_ls_R_factor_gt 0.0436
_refine_ls_shift/su_max 0.001
_refine_ls_shift/su_mean 0.000
_refine_ls_structure_factor_coef Fsqd
_refine_ls_weighting_details 'w=1/[\s^2^(Fo^2^)+(0.0519P)^2^+11.3052P] where P=(Fo^2^+2Fc^2^)/3'
_refine_ls_weighting_scheme calc
_refine_ls_wR_factor_gt 0.1014
_refine_ls_wR_factor_ref 0.1120
_reflns_Friedel_coverage 0.000
_reflns_number_gt 8043
_reflns_number_total 9916
_reflns_threshold_expression 'I > 2\s(I)'
_cod_data_source_file c9dt00695h2.cif
_cod_data_source_block pom80
_cod_depositor_comments 'Adding full bibliography for 7049945--7049947.cif.'
_cod_database_code 7049946
_shelx_shelxl_version_number 2018/3
_shelx_space_group_comment
;
The symmetry employed for this shelxl refinement is uniquely defined
by the following loop, which should always be used as a source of
symmetry information in preference to the above space-group names.
They are only intended as comments.
;
_reflns_odcompleteness_completeness 99.90
_reflns_odcompleteness_iscentric 1
_reflns_odcompleteness_theta 26.32
_olex2_refinement_description
;
1. Uiso/Uaniso restraints and constraints
All non-hydrogen atoms restrained to be isotropic: with sigma of 0.005 and
sigma for terminal atoms of 0.01
Uanis(O41A) = Uanis(O41B)
2. Others
 Sof(O41B)=1-FVAR(1)
 Sof(O41A)=FVAR(1)
;
_olex2_exptl_crystal_mounting_method 'mounted on a nylon loop'
_olex2_submission_special_instructions 'No special instructions were received'
_oxdiff_exptl_absorpt_empirical_details
;
Empirical correction (ABSPACK) includes:
- Absorption correction using spherical harmonics
- Frame scaling
- Detector area scaling
- B-factor correction
;
_oxdiff_exptl_absorpt_empirical_full_max 1.470
_oxdiff_exptl_absorpt_empirical_full_min 0.649

loop_
_space_group_symop_operation_xyz
'x, y, z'
'-x, -y, -z'

loop_
_atom_site_label
_atom_site_type_symbol
_atom_site_fract_x
_atom_site_fract_y
_atom_site_fract_z
_atom_site_U_iso_or_equiv
_atom_site_adp_type
_atom_site_occupancy
_atom_site_site_symmetry_order
_atom_site_calc_flag
_atom_site_refinement_flags_occupancy
_atom_site_disorder_assembly
_atom_site_disorder_group
Tm1 Tm 0.42681(3) 0.10380(2) 0.30899(2) 0.01952(8) Uani 1 1 d . . .
Mo1 Mo -0.14374(5) 0.55702(4) -0.04241(4) 0.01271(11) Uani 1 1 d . . .
Mo2 Mo -0.06009(5) 0.31502(5) -0.06246(4) 0.01753(13) Uani 1 1 d . . .
Mo3 Mo -0.09019(5) 0.29096(5) 0.17005(4) 0.01785(13) Uani 1 1 d . . .
Mo4 Mo 0.06537(5) 0.43436(5) 0.27545(4) 0.01844(13) Uani 1 1 d . . .
Mo5 Mo 0.41805(5) 0.41863(4) 0.26719(4) 0.01455(12) Uani 1 1 d . . .
Mo6 Mo 0.60700(5) 0.28044(4) 0.43296(4) 0.01503(12) Uani 1 1 d . . .
Mo7 Mo 0.57880(5) 0.31808(4) 0.65094(4) 0.01411(12) Uani 1 1 d . . .
Mo8 Mo 0.64651(5) 0.54688(4) 0.51151(4) 0.01291(12) Uani 1 1 d . . .
O1 O -0.1097(4) 0.6570(4) -0.1587(3) 0.0164(9) Uani 1 1 d . . .
O2 O -0.1411(4) 0.6374(4) 0.0397(3) 0.0166(9) Uani 1 1 d . . .
O3 O -0.3005(4) 0.5378(4) -0.0414(3) 0.0174(9) Uani 1 1 d . . .
O4 O -0.0723(4) 0.4588(4) -0.1359(3) 0.0166(9) Uani 1 1 d . . .
O5 O -0.0780(4) 0.4232(3) 0.0388(3) 0.0142(9) Uani 1 1 d . . .
O6 O -0.0259(4) 0.2272(4) 0.0642(3) 0.0205(10) Uani 1 1 d . . .
O7 O 0.0251(5) 0.2453(4) -0.1356(4) 0.0304(12) Uani 1 1 d . . .
O8 O -0.2136(4) 0.2842(4) -0.0640(4) 0.0235(10) Uani 1 1 d . . .
O9 O -0.0533(5) 0.1799(4) 0.2578(4) 0.0304(12) Uani 1 1 d . . .
O10 O -0.2518(4) 0.2933(4) 0.1580(3) 0.0240(11) Uani 1 1 d . . .
O11 O -0.0963(4) 0.4008(4) 0.2370(3) 0.0194(10) Uani 1 1 d . . .
O12 O 0.0862(5) 0.3211(4) 0.3664(3) 0.0271(11) Uani 1 1 d . . .
O13 O 0.0032(5) 0.5321(5) 0.3295(3) 0.0290(12) Uani 1 1 d . . .
O14 O 0.2475(4) 0.4565(4) 0.2596(3) 0.0195(10) Uani 1 1 d . . .
O15 O 0.4832(4) 0.4977(4) 0.1647(3) 0.0179(9) Uani 1 1 d . . .
O16 O 0.4217(4) 0.2906(4) 0.2457(3) 0.0219(10) Uani 1 1 d . . .
O17 O 0.5960(4) 0.3817(4) 0.3204(3) 0.0160(9) Uani 1 1 d . . .
O18 O 0.5572(4) 0.1700(4) 0.3996(3) 0.0204(10) Uani 1 1 d . . .
O19 O 0.7668(4) 0.2550(4) 0.4456(3) 0.0214(10) Uani 1 1 d . . .
O20 O 0.5849(4) 0.4126(3) 0.5011(3) 0.0132(8) Uani 1 1 d . . .
O21 O 0.5497(4) 0.2247(4) 0.5714(3) 0.0163(9) Uani 1 1 d . . .
O22 O 0.5822(4) 0.4663(4) 0.6519(3) 0.0153(9) Uani 1 1 d . . .
O23 O 0.7369(4) 0.2784(4) 0.6665(3) 0.0194(10) Uani 1 1 d . . .
O24 O 0.5030(5) 0.2646(4) 0.7589(3) 0.0220(10) Uani 1 1 d . . .
O25 O 0.6105(4) 0.6561(4) 0.5765(3) 0.0160(9) Uani 1 1 d . . .
O26 O 0.6309(4) 0.6188(4) 0.3919(3) 0.0180(9) Uani 1 1 d . . .
O27 O 0.8055(4) 0.5162(4) 0.5198(3) 0.0196(10) Uani 1 1 d . . .
O28 O 0.2931(5) 0.1601(4) 0.4254(4) 0.0266(11) Uani 1 1 d . . .
O29 O 0.2903(5) -0.0343(4) 0.3767(4) 0.0307(12) Uani 1 1 d . . .
O30 O 0.2492(5) 0.1536(4) 0.2204(4) 0.0278(11) Uani 1 1 d . . .
O31 O 0.6098(6) 0.1275(5) 0.2143(4) 0.0378(14) Uani 1 1 d . . .
O32 O 0.5540(5) -0.0395(4) 0.3909(4) 0.0351(13) Uani 1 1 d . . .
O33 O 0.4395(5) -0.0087(4) 0.2005(4) 0.0320(12) Uani 1 1 d . . .
O34 O 0.4492(5) 0.6476(5) 0.9763(4) 0.0349(13) Uani 1 1 d . . .
O35 O 0.2819(6) 0.4348(5) 0.7853(4) 0.0401(14) Uani 1 1 d . . .
O36 O 0.2398(6) 0.8959(5) 0.1488(5) 0.0469(16) Uani 1 1 d . . .
O37 O 0.9731(6) 0.3202(6) 0.5522(5) 0.0485(16) Uani 1 1 d . . .
O38 O 0.4719(9) 0.1872(6) 0.9537(5) 0.069(2) Uani 1 1 d . . .
O39 O 0.2346(8) 0.1262(6) 0.0385(6) 0.070(2) Uani 1 1 d . . .
O40 O 0.9254(9) 0.0367(8) 0.7107(8) 0.095(3) Uani 1 1 d . . .
O42 O 0.9058(12) 0.0235(9) 0.0732(9) 0.112(4) Uani 1 1 d . . .
O43 O 0.2098(11) 0.9788(9) 0.5793(8) 0.109(4) Uani 1 1 d . . .
O44 O 0.3603(11) 0.9689(9) 0.9374(9) 0.114(4) Uani 1 1 d . . .
O45 O 0.1751(15) 0.2188(13) 0.6931(10) 0.154(5) Uani 1 1 d . . .
O41A O 0.9773(12) 0.0951(10) 0.4505(9) 0.0373(19) Uani 0.462(10) 1 d P A 1
O41B O 0.0556(10) 0.1172(9) 0.4719(8) 0.0373(19) Uani 0.538(10) 1 d P A 2

loop_
_atom_site_aniso_label
_atom_site_aniso_U_11
_atom_site_aniso_U_22
_atom_site_aniso_U_33
_atom_site_aniso_U_23
_atom_site_aniso_U_13
_atom_site_aniso_U_12
Tm1 0.02525(16) 0.01488(16) 0.02047(16) -0.00641(12) -0.00317(11) -0.00461(12)
Mo1 0.0120(2) 0.0146(3) 0.0122(2) -0.0040(2) -0.00248(18) -0.00135(19)
Mo2 0.0161(3) 0.0170(3) 0.0228(3) -0.0102(2) -0.0032(2) -0.0017(2)
Mo3 0.0146(3) 0.0178(3) 0.0201(3) -0.0008(2) -0.0027(2) -0.0042(2)
Mo4 0.0166(3) 0.0273(3) 0.0121(3) -0.0053(2) -0.0028(2) -0.0024(2)
Mo5 0.0181(3) 0.0147(3) 0.0122(2) -0.0043(2) -0.00361(19) -0.0033(2)
Mo6 0.0184(3) 0.0128(3) 0.0153(3) -0.0052(2) -0.0035(2) -0.0013(2)
Mo7 0.0178(3) 0.0116(3) 0.0133(3) -0.0026(2) -0.00406(19) -0.0010(2)
Mo8 0.0148(2) 0.0124(3) 0.0125(2) -0.0033(2) -0.00363(19) -0.00259(19)
O1 0.0146(19) 0.017(2) 0.016(2) -0.0007(17) -0.0033(16) -0.0016(16)
O2 0.0170(19) 0.017(2) 0.017(2) -0.0070(17) 0.0006(16) -0.0012(16)
O3 0.014(2) 0.025(2) 0.015(2) -0.0058(18) -0.0037(16) -0.0017(18)
O4 0.018(2) 0.019(2) 0.014(2) -0.0063(17) -0.0030(16) -0.0018(17)
O5 0.0174(19) 0.012(2) 0.0135(19) -0.0026(16) -0.0016(15) -0.0029(16)
O6 0.019(2) 0.015(2) 0.028(2) -0.0037(18) -0.0036(17) -0.0028(17)
O7 0.027(3) 0.030(3) 0.040(3) -0.020(2) -0.004(2) 0.001(2)
O8 0.025(2) 0.019(3) 0.032(3) -0.012(2) -0.006(2) -0.0056(19)
O9 0.027(3) 0.024(3) 0.035(3) 0.006(2) -0.007(2) -0.007(2)
O10 0.021(2) 0.028(3) 0.024(2) -0.006(2) -0.0005(19) -0.007(2)
O11 0.0150(19) 0.026(2) 0.017(2) -0.0046(18) -0.0016(16) -0.0027(17)
O12 0.025(2) 0.037(3) 0.017(2) 0.000(2) -0.0042(19) -0.006(2)
O13 0.022(2) 0.046(3) 0.022(2) -0.014(2) -0.0027(19) -0.001(2)
O14 0.017(2) 0.027(2) 0.015(2) -0.0056(18) -0.0065(16) -0.0029(18)
O15 0.020(2) 0.019(2) 0.015(2) -0.0029(18) -0.0049(17) -0.0002(18)
O16 0.027(2) 0.020(2) 0.023(2) -0.0087(18) -0.0048(18) -0.0063(18)
O17 0.0177(19) 0.015(2) 0.016(2) -0.0040(17) -0.0033(16) -0.0019(16)
O18 0.025(2) 0.018(2) 0.021(2) -0.0077(18) -0.0036(17) -0.0023(18)
O19 0.023(2) 0.019(2) 0.023(2) -0.0065(19) 0.0000(18) -0.0005(19)
O20 0.0165(19) 0.010(2) 0.0147(19) -0.0035(16) -0.0042(15) -0.0035(15)
O21 0.021(2) 0.012(2) 0.016(2) -0.0053(16) -0.0036(16) -0.0013(16)
O22 0.0172(19) 0.016(2) 0.0129(19) -0.0038(16) -0.0018(15) -0.0025(16)
O23 0.025(2) 0.016(2) 0.017(2) -0.0020(18) -0.0074(18) 0.0008(18)
O24 0.030(2) 0.018(2) 0.019(2) -0.0056(19) -0.0040(19) 0.0004(19)
O25 0.019(2) 0.016(2) 0.0143(19) -0.0046(16) -0.0070(16) -0.0020(17)
O26 0.021(2) 0.018(2) 0.016(2) -0.0055(17) -0.0024(16) -0.0025(17)
O27 0.019(2) 0.020(2) 0.021(2) -0.0058(19) -0.0017(18) -0.0024(18)
O28 0.031(3) 0.024(3) 0.029(3) -0.013(2) 0.002(2) -0.011(2)
O29 0.030(3) 0.022(3) 0.041(3) -0.009(2) -0.005(2) -0.002(2)
O30 0.029(3) 0.018(3) 0.038(3) -0.009(2) -0.009(2) 0.001(2)
O31 0.044(3) 0.031(3) 0.043(3) -0.017(3) 0.013(3) -0.016(3)
O32 0.039(3) 0.021(3) 0.047(3) -0.006(2) -0.020(3) -0.005(2)
O33 0.035(3) 0.030(3) 0.037(3) -0.019(2) -0.007(2) 0.002(2)
O34 0.033(3) 0.032(3) 0.041(3) -0.010(2) -0.002(2) -0.002(2)
O35 0.038(3) 0.046(4) 0.036(3) -0.010(3) 0.000(2) -0.005(3)
O36 0.045(3) 0.041(4) 0.063(4) -0.026(3) -0.022(3) 0.001(3)
O37 0.045(3) 0.055(4) 0.049(4) -0.022(3) 0.002(3) -0.005(3)
O38 0.119(6) 0.056(4) 0.041(4) -0.023(3) 0.007(4) -0.028(4)
O39 0.085(5) 0.053(4) 0.074(5) -0.021(4) -0.031(4) 0.027(4)
O40 0.074(5) 0.086(6) 0.138(7) -0.042(5) -0.050(5) 0.007(4)
O42 0.140(7) 0.087(6) 0.116(7) -0.036(6) 0.019(6) -0.022(6)
O43 0.105(6) 0.108(7) 0.113(7) -0.017(6) -0.021(6) -0.016(6)
O44 0.111(7) 0.104(7) 0.116(7) -0.017(6) 0.030(6) -0.002(6)
O45 0.164(9) 0.184(9) 0.117(8) -0.044(7) 0.004(7) -0.010(7)
O41A 0.037(4) 0.030(4) 0.043(4) -0.002(3) -0.004(3) -0.008(3)
O41B 0.037(4) 0.030(4) 0.043(4) -0.002(3) -0.004(3) -0.008(3)

loop_
_atom_type_symbol
_atom_type_description
_atom_type_scat_dispersion_real
_atom_type_scat_dispersion_imag
_atom_type_scat_source
Mo Mo -1.6832 0.6857 'International Tables Vol C Tables 4.2.6.8 and 6.1.1.4'
O O 0.0106 0.0060 'International Tables Vol C Tables 4.2.6.8 and 6.1.1.4'
Tm Tm -0.3139 5.2483 'International Tables Vol C Tables 4.2.6.8 and 6.1.1.4'
N N 0.0061 0.0033 'International Tables Vol C Tables 4.2.6.8 and 6.1.1.4'
H H 0.0000 0.0000 'International Tables Vol C Tables 4.2.6.8 and 6.1.1.4'

loop_
_exptl_crystal_face_index_h
_exptl_crystal_face_index_k
_exptl_crystal_face_index_l
_exptl_crystal_face_perp_dist
-11 5 12 0.0734
11 -4 -12 0.0992
-4 -12 -18 0.0946
10 11 13 0.1517
0 15 -7 0.0598
-2 -15 7 0.0119
-7 -15 2 0.0523
5 -12 10 0.0708
13 11 4 0.1554
-12 3 -10 0.1449
-9 13 5 0.0824
8 -14 -5 0.0727
-1 -18 -9 0.0653
7 3 18 0.1278
9 6 -12 0.1005

loop_
_geom_angle_atom_site_label_1
_geom_angle_atom_site_label_2
_geom_angle_atom_site_label_3
_geom_angle
_geom_angle_site_symmetry_1
_geom_angle_site_symmetry_3
O16 Tm1 O29 141.35(17) . .
O16 Tm1 O33 118.35(18) . .
O18 Tm1 O16 73.05(16) . .
O18 Tm1 O28 74.33(17) . .
O18 Tm1 O29 122.99(17) . .
O18 Tm1 O33 140.07(17) . .
O28 Tm1 O16 80.70(17) . .
O28 Tm1 O29 72.28(18) . .
O28 Tm1 O33 142.32(18) . .
O30 Tm1 O16 72.58(16) . .
O30 Tm1 O18 140.96(17) . .
O30 Tm1 O28 82.37(18) . .
O30 Tm1 O29 76.80(18) . .
O30 Tm1 O32 144.81(18) . .
O30 Tm1 O33 74.27(18) . .
O31 Tm1 O16 75.70(19) . .
O31 Tm1 O18 76.77(19) . .
O31 Tm1 O28 146.89(18) . .
O31 Tm1 O29 138.85(19) . .
O31 Tm1 O30 111.6(2) . .
O31 Tm1 O32 80.7(2) . .
O31 Tm1 O33 70.47(19) . .
O32 Tm1 O16 142.01(17) . .
O32 Tm1 O18 72.85(17) . .
O32 Tm1 O28 105.5(2) . .
O32 Tm1 O29 73.39(18) . .
O32 Tm1 O33 79.78(19) . .
O33 Tm1 O29 73.85(19) . .
O1 Mo1 O4 77.03(19) . .
O1 Mo1 O5 77.01(16) . 2_565
O1 Mo1 O5 142.67(19) . .
O2 Mo1 O1 100.6(2) . .
O2 Mo1 O4 158.31(18) . .
O2 Mo1 O5 77.40(17) . 2_565
O2 Mo1 O5 97.99(19) . .
O3 Mo1 O1 105.3(2) . .
O3 Mo1 O2 102.9(2) . .
O3 Mo1 O4 98.48(19) . .
O3 Mo1 O5 177.51(19) . 2_565
O3 Mo1 O5 101.6(2) . .
O4 Mo1 O5 81.10(15) . 2_565
O5 Mo1 O4 73.84(18) . .
O5 Mo1 O5 75.87(18) . 2_565
O4 Mo2 O2 80.75(17) . 2_565
O4 Mo2 O5 71.76(17) . .
O4 Mo2 O6 142.98(19) . .
O5 Mo2 O2 70.38(15) . 2_565
O6 Mo2 O2 78.15(17) . 2_565
O6 Mo2 O5 72.62(18) . .
O7 Mo2 O2 82.5(2) . 2_565
O7 Mo2 O4 104.5(2) . .
O7 Mo2 O5 152.9(2) . .
O7 Mo2 O6 102.5(2) . .
O7 Mo2 O8 104.8(2) . .
O8 Mo2 O2 172.0(2) . 2_565
O8 Mo2 O4 100.2(2) . .
O8 Mo2 O5 102.2(2) . .
O8 Mo2 O6 96.9(2) . .
O5 Mo3 O1 73.66(15) . 2_565
O6 Mo3 O1 82.87(17) . 2_565
O6 Mo3 O5 72.70(18) . .
O9 Mo3 O1 92.4(2) . 2_565
O9 Mo3 O5 162.3(2) . .
O9 Mo3 O6 95.2(2) . .
O9 Mo3 O10 105.5(2) . .
O9 Mo3 O11 102.0(2) . .
O10 Mo3 O1 161.4(2) . 2_565
O10 Mo3 O5 89.54(19) . .
O10 Mo3 O6 99.9(2) . .
O10 Mo3 O11 97.3(2) . .
O11 Mo3 O1 73.78(17) . 2_565
O11 Mo3 O5 84.88(18) . .
O11 Mo3 O6 151.41(19) . .
O4 Mo4 O1 68.83(16) 2_565 2_565
O11 Mo4 O1 72.43(17) . 2_565
O11 Mo4 O4 84.08(17) . 2_565
O11 Mo4 O14 155.21(19) . .
O12 Mo4 O1 93.2(2) . 2_565
O12 Mo4 O4 161.2(2) . 2_565
O12 Mo4 O11 96.0(2) . .
O12 Mo4 O14 93.5(2) . .
O13 Mo4 O1 159.1(2) . 2_565
O13 Mo4 O4 93.0(2) . 2_565
O13 Mo4 O11 96.2(2) . .
O13 Mo4 O12 105.6(3) . .
O13 Mo4 O14 103.3(2) . .
O14 Mo4 O1 84.22(17) . 2_565
O14 Mo4 O4 79.72(17) . 2_565
O14 Mo5 O17 161.27(19) . .
O14 Mo5 O22 85.58(18) . 2_666
O14 Mo5 O25 90.35(18) . 2_666
O15 Mo5 O14 103.6(2) . .
O15 Mo5 O16 105.8(2) . .
O15 Mo5 O17 89.62(19) . .
O15 Mo5 O22 94.51(19) . 2_666
O15 Mo5 O25 158.08(18) . 2_666
O16 Mo5 O14 99.2(2) . .
O16 Mo5 O17 89.7(2) . .
O16 Mo5 O22 157.2(2) . 2_666
O16 Mo5 O25 88.21(19) . 2_666
O17 Mo5 O22 80.08(17) . 2_666
O17 Mo5 O25 73.39(16) . 2_666
O22 Mo5 O25 69.41(16) 2_666 2_666
O17 Mo6 O20 85.78(18) . .
O17 Mo6 O21 150.50(19) . .
O17 Mo6 O25 74.22(17) . 2_666
O18 Mo6 O17 101.0(2) . .
O18 Mo6 O20 154.83(19) . .
O18 Mo6 O21 92.4(2) . .
O18 Mo6 O25 84.29(19) . 2_666
O19 Mo6 O17 103.4(2) . .
O19 Mo6 O18 105.8(2) . .
O19 Mo6 O20 95.99(19) . .
O19 Mo6 O21 97.9(2) . .
O19 Mo6 O25 169.94(19) . 2_666
O20 Mo6 O25 74.18(15) . 2_666
O21 Mo6 O20 71.84(17) . .
O21 Mo6 O25 81.20(16) . 2_666
O20 Mo7 O26 71.30(15) . 2_666
O21 Mo7 O20 72.55(17) . .
O21 Mo7 O22 143.07(18) . .
O21 Mo7 O26 79.98(17) . 2_666
O22 Mo7 O20 71.74(16) . .
O22 Mo7 O26 80.00(17) . 2_666
O23 Mo7 O20 101.29(19) . .
O23 Mo7 O21 96.9(2) . .
O23 Mo7 O22 99.0(2) . .
O23 Mo7 O26 172.50(19) . 2_666
O24 Mo7 O20 153.74(19) . .
O24 Mo7 O21 104.4(2) . .
O24 Mo7 O22 103.3(2) . .
O24 Mo7 O23 105.0(2) . .
O24 Mo7 O26 82.46(19) . 2_666
O20 Mo8 O20 75.89(18) . 2_666
O20 Mo8 O22 72.86(17) . .
O22 Mo8 O20 80.03(15) . 2_666
O25 Mo8 O20 76.83(16) . 2_666
O25 Mo8 O20 141.36(19) . .
O25 Mo8 O22 75.88(18) . .
O26 Mo8 O20 98.50(19) . .
O26 Mo8 O20 76.25(17) . 2_666
O26 Mo8 O22 156.12(18) . .
O26 Mo8 O25 101.0(2) . .
O27 Mo8 O20 178.72(19) . 2_666
O27 Mo8 O20 102.8(2) . .
O27 Mo8 O22 99.71(19) . .
O27 Mo8 O25 104.3(2) . .
O27 Mo8 O26 103.9(2) . .
Mo1 O1 Mo3 112.05(19) . 2_565
Mo1 O1 Mo4 108.0(2) . 2_565
Mo3 O1 Mo4 92.56(16) 2_565 2_565
Mo1 O2 Mo2 115.1(2) . 2_565
Mo1 O4 Mo4 104.53(19) . 2_565
Mo2 O4 Mo1 107.5(2) . .
Mo2 O4 Mo4 147.4(2) . 2_565
Mo1 O5 Mo1 104.13(18) . 2_565
Mo1 O5 Mo2 101.74(18) . .
Mo1 O5 Mo3 151.7(2) . .
Mo2 O5 Mo1 97.01(16) . 2_565
Mo3 O5 Mo1 96.57(15) . 2_565
Mo3 O5 Mo2 94.55(16) . .
Mo2 O6 Mo3 114.8(2) . .
Mo3 O11 Mo4 117.0(2) . .
Mo5 O14 Mo4 156.5(3) . .
Mo5 O16 Tm1 148.2(3) . .
Mo6 O17 Mo5 116.1(2) . .
Mo6 O18 Tm1 148.5(3) . .
Mo6 O20 Mo7 97.46(17) . .
Mo6 O20 Mo8 98.22(15) . 2_666
Mo7 O20 Mo8 96.87(15) . 2_666
Mo8 O20 Mo6 147.5(2) . .
Mo8 O20 Mo7 102.92(18) . .
Mo8 O20 Mo8 104.11(18) . 2_666
Mo7 O21 Mo6 113.0(2) . .
Mo5 O22 Mo8 103.98(19) 2_666 .
Mo7 O22 Mo5 147.9(2) . 2_666
Mo7 O22 Mo8 106.8(2) . .
Mo5 O25 Mo6 91.23(16) 2_666 2_666
Mo8 O25 Mo5 108.3(2) . 2_666
Mo8 O25 Mo6 110.55(18) . 2_666
Mo8 O26 Mo7 115.5(2) . 2_666

loop_
_geom_bond_atom_site_label_1
_geom_bond_atom_site_label_2
_geom_bond_distance
_geom_bond_site_symmetry_2
Tm1 O16 2.370(5) .
Tm1 O18 2.321(4) .
Tm1 O28 2.327(5) .
Tm1 O29 2.387(5) .
Tm1 O30 2.305(5) .
Tm1 O31 2.290(5) .
Tm1 O32 2.316(5) .
Tm1 O33 2.374(5) .
Mo1 O1 1.891(4) .
Mo1 O2 1.761(4) .
Mo1 O3 1.702(4) .
Mo1 O4 2.125(4) .
Mo1 O5 1.944(4) .
Mo1 O5 2.394(4) 2_565
Mo2 O2 2.342(4) 2_565
Mo2 O4 1.906(5) .
Mo2 O5 2.245(4) .
Mo2 O6 1.945(5) .
Mo2 O7 1.708(5) .
Mo2 O8 1.715(5) .
Mo3 O1 2.267(4) 2_565
Mo3 O5 2.232(4) .
Mo3 O6 1.958(5) .
Mo3 O9 1.707(5) .
Mo3 O10 1.731(5) .
Mo3 O11 1.898(5) .
Mo4 O1 2.281(5) 2_565
Mo4 O4 2.152(4) 2_565
Mo4 O11 1.957(4) .
Mo4 O12 1.725(5) .
Mo4 O13 1.701(5) .
Mo4 O14 1.968(4) .
Mo5 O14 1.831(4) .
Mo5 O15 1.723(4) .
Mo5 O16 1.758(5) .
Mo5 O17 2.059(4) .
Mo5 O22 2.105(4) 2_666
Mo5 O25 2.241(4) 2_666
Mo6 O17 1.828(4) .
Mo6 O18 1.754(5) .
Mo6 O19 1.709(5) .
Mo6 O20 2.159(4) .
Mo6 O21 2.022(4) .
Mo6 O25 2.375(4) 2_666
Mo7 O20 2.213(4) .
Mo7 O21 1.917(4) .
Mo7 O22 1.929(4) .
Mo7 O23 1.720(5) .
Mo7 O24 1.719(5) .
Mo7 O26 2.366(4) 2_666
Mo8 O20 2.470(4) 2_666
Mo8 O20 1.960(4) .
Mo8 O22 2.138(4) .
Mo8 O25 1.876(4) .
Mo8 O26 1.764(4) .
Mo8 O27 1.700(4) .

loop_
_exptl_oxdiff_crystal_face_indexfrac_h
_exptl_oxdiff_crystal_face_indexfrac_k
_exptl_oxdiff_crystal_face_indexfrac_l
_exptl_oxdiff_crystal_face_x
_exptl_oxdiff_crystal_face_y
_exptl_oxdiff_crystal_face_z
-10.9951 4.9954 12.0092 0.5106 0.7107 0.4813
10.9955 -3.9957 -12.0093 -0.5387 -0.6642 -0.4968
-3.9981 -11.9919 -18.0149 -0.5121 -0.6547 0.5733
9.9957 10.9935 13.0111 0.2600 0.3660 -0.8754
0.0083 14.9962 -7.0065 -0.7630 0.6121 -0.1758
-2.0072 -14.9962 7.0064 0.7754 -0.5516 0.2954
-7.0031 -14.9953 2.0019 0.5633 -0.4608 0.6352
4.9894 -11.9978 10.0092 0.7934 -0.5877 -0.1943
12.9965 10.9955 4.0037 -0.1961 0.1661 -0.9809
-11.9895 3.0008 -10.0093 -0.4964 0.3814 0.7526
-8.9909 12.9941 5.0031 -0.0676 0.9370 0.2948
7.9910 -13.9938 -5.0031 0.1020 -0.9532 -0.2194
-1.0047 -17.9917 -9.0069 0.0760 -0.9152 0.4135
6.9926 2.9952 18.0155 0.7471 0.1457 -0.6127
9.0009 6.0007 -12.0098 -0.8082 -0.1391 -0.5328
